data_7157528
loop_
_publ_author_name
'Terashima, Kyu'
'Kawasaki-Takasuka, Tomoko'
'Agou, Tomohiro'
'Kubota, Toshio'
'Yamazaki, Takashi'

_publ_section_title
;
 Syntheses of \a-CF<sub>3</sub>-\a-quaternary ketones via p-quinone
 methides and their derivatization to compounds with successively
 congested stereogenic centers.
;
_journal_issue 24
_journal_name_full 'Organic &amp; biomolecular chemistry'
_journal_page_first 4638
_journal_page_last 4644
_journal_paper_doi 10.1039/d0ob00951b
_journal_volume 18
_journal_year 2020
_chemical_formula_moiety 'C20 H21 F3 O2'
_chemical_formula_sum 'C20 H21 F3 O2'
_chemical_formula_weight 350.37
_space_group_crystal_system monoclinic
_space_group_IT_number 14
_space_group_name_Hall '-P 2yn'
_space_group_name_H-M_alt 'P 1 21/n 1'
_atom_sites_solution_hydrogens geom
_audit_creation_method SHELXL-2014/7
_audit_update_record
;
2020-03-27 deposited with the CCDC.	2020-06-03 downloaded from the CCDC.
;
_cell_angle_alpha 90
_cell_angle_beta 95.029(2)
_cell_angle_gamma 90
_cell_formula_units_Z 4
_cell_length_a 10.8717(3)
_cell_length_b 10.7087(3)
_cell_length_c 15.1761(4)
_cell_measurement_reflns_used 13448
_cell_measurement_temperature 173(2)
_cell_measurement_theta_max 30.2250
_cell_measurement_theta_min 2.7120
_cell_volume 1760.03(8)
_computing_cell_refinement 'CrysAlisPro 1.171.38.43 (Rigaku OD, 2015)'
_computing_data_collection 'CrystalClear-SM Expert ver 2.1'
_computing_data_reduction 'CrysAlisPro 1.171.38.43 (Rigaku OD, 2015)'
_computing_molecular_graphics 'Yadokari-XG (Wakita, Nemoto, et al., 2019)'
_computing_publication_material 'Yadokari-XG (Wakita, Nemoto, et al., 2019)'
_computing_structure_refinement 'SHELXL-2014/7 (Sheldrick, 2014)'
_computing_structure_solution 'SHELXTL-2014/5 (Sheldrick, 2014)'
_diffrn_ambient_temperature 173(2)
_diffrn_measured_fraction_theta_full 0.998
_diffrn_measured_fraction_theta_max 0.998
_diffrn_measurement_device_type 'Pilatus P200'
_diffrn_measurement_method \w
_diffrn_radiation_type MoK\a
_diffrn_radiation_wavelength 0.71073
_diffrn_reflns_av_R_equivalents 0.0239
_diffrn_reflns_av_unetI/netI 0.0153
_diffrn_reflns_Laue_measured_fraction_full 0.998
_diffrn_reflns_Laue_measured_fraction_max 0.998
_diffrn_reflns_limit_h_max 13
_diffrn_reflns_limit_h_min -13
_diffrn_reflns_limit_k_max 12
_diffrn_reflns_limit_k_min -12
_diffrn_reflns_limit_l_max 18
_diffrn_reflns_limit_l_min -18
_diffrn_reflns_number 20387
_diffrn_reflns_point_group_measured_fraction_full 0.998
_diffrn_reflns_point_group_measured_fraction_max 0.998
_diffrn_reflns_theta_full 25.242
_diffrn_reflns_theta_max 25.490
_diffrn_reflns_theta_min 2.675
_diffrn_source 'Rigaku VariMax'
_exptl_absorpt_coefficient_mu 0.105
_exptl_absorpt_correction_T_max 1.00000
_exptl_absorpt_correction_T_min 0.75069
_exptl_absorpt_correction_type multi-scan
_exptl_absorpt_process_details
;
CrysAlisPro 1.171.38.43 (Rigaku Oxford Diffraction, 2015)
Empirical absorption correction using spherical harmonics,
 implemented in SCALE3 ABSPACK scaling algorithm.
;
_exptl_crystal_colour colourless
_exptl_crystal_density_diffrn 1.322
_exptl_crystal_description block
_exptl_crystal_F_000 736
_exptl_crystal_size_max 0.130
_exptl_crystal_size_mid 0.130
_exptl_crystal_size_min 0.110
_refine_diff_density_max 0.272
_refine_diff_density_min -0.186
_refine_diff_density_rms 0.035
_refine_ls_extinction_method none
_refine_ls_goodness_of_fit_ref 1.013
_refine_ls_hydrogen_treatment constr
_refine_ls_matrix_type full
_refine_ls_number_parameters 228
_refine_ls_number_reflns 3265
_refine_ls_number_restraints 0
_refine_ls_restrained_S_all 1.013
_refine_ls_R_factor_all 0.0365
_refine_ls_R_factor_gt 0.0339
_refine_ls_shift/su_max 0.000
_refine_ls_shift/su_mean 0.000
_refine_ls_structure_factor_coef Fsqd
_refine_ls_weighting_details 'w=1/[\s^2^(Fo^2^)+(0.0453P)^2^+0.7271P] where P=(Fo^2^+2Fc^2^)/3'
_refine_ls_weighting_scheme calc
_refine_ls_wR_factor_gt 0.0890
_refine_ls_wR_factor_ref 0.0915
_reflns_Friedel_coverage 0.000
_reflns_number_gt 3003
_reflns_number_total 3265
_reflns_threshold_expression 'I > 2\s(I)'
_cod_data_source_file d0ob00951b2.cif
_cod_data_source_block Kyu1
_cod_depositor_comments 'Adding full bibliography for 7157528--7157531.cif.'
_cod_original_sg_symbol_H-M 'P 21/n'
_cod_database_code 7157528
_shelx_shelxl_version_number 2014/7
_shelx_space_group_comment
;
The symmetry employed for this shelxl refinement is uniquely defined
by the following loop, which should always be used as a source of
symmetry information in preference to the above space-group names.
They are only intended as comments.
;
_shelx_estimated_absorpt_t_min 0.986
_shelx_estimated_absorpt_t_max 0.989
_oxdiff_exptl_absorpt_empirical_full_min 0.798
_oxdiff_exptl_absorpt_empirical_full_max 1.320
_oxdiff_exptl_absorpt_empirical_details
;
Empirical correction (ABSPACK) includes:
- Absorption correction using spherical harmonics
- Frame scaling
- Detector area scaling
;

loop_
_space_group_symop_operation_xyz
'x, y, z'
'-x+1/2, y+1/2, -z+1/2'
'-x, -y, -z'
'x-1/2, -y-1/2, z-1/2'

loop_
_atom_site_label
_atom_site_type_symbol
_atom_site_fract_x
_atom_site_fract_y
_atom_site_fract_z
_atom_site_U_iso_or_equiv
_atom_site_adp_type
_atom_site_occupancy
_atom_site_site_symmetry_order
_atom_site_calc_flag
_atom_site_refinement_flags_posn
_atom_site_refinement_flags_adp
_atom_site_refinement_flags_occupancy
_atom_site_disorder_assembly
_atom_site_disorder_group
C1 C 0.10983(14) 0.54341(17) 0.42684(11) 0.0458(4) Uani 1 1 d . . . . .
H1 H 0.1500 0.4821 0.4678 0.069 Uiso 1 1 calc R U . . .
H2 H 0.0381 0.5049 0.3938 0.069 Uiso 1 1 calc R U . . .
H3 H 0.0828 0.6151 0.4603 0.069 Uiso 1 1 calc R U . . .
C2 C 0.19936(13) 0.58631(16) 0.36353(10) 0.0385(3) Uani 1 1 d . . . . .
H4 H 0.1585 0.6493 0.3232 0.046 Uiso 1 1 calc R U . . .
H5 H 0.2218 0.5144 0.3272 0.046 Uiso 1 1 calc R U . . .
C3 C 0.31697(11) 0.64274(12) 0.40922(8) 0.0250(3) Uani 1 1 d . . . . .
H6 H 0.3542 0.5809 0.4521 0.030 Uiso 1 1 calc R U . . .
H7 H 0.2938 0.7166 0.4433 0.030 Uiso 1 1 calc R U . . .
C4 C 0.41754(10) 0.68354(11) 0.34798(7) 0.0212(2) Uani 1 1 d . . . . .
C5 C 0.37550(12) 0.80035(12) 0.29506(8) 0.0276(3) Uani 1 1 d . . . . .
F1 F 0.46026(7) 0.83989(8) 0.24250(5) 0.0376(2) Uani 1 1 d . . . . .
F2 F 0.35459(8) 0.89594(7) 0.34879(6) 0.0424(2) Uani 1 1 d . . . . .
F3 F 0.27041(7) 0.78480(7) 0.24244(5) 0.0368(2) Uani 1 1 d . . . . .
C6 C 0.54025(11) 0.71680(11) 0.40119(7) 0.0208(2) Uani 1 1 d . . . . .
C7 C 0.65209(11) 0.70019(11) 0.36399(8) 0.0236(3) Uani 1 1 d . . . . .
H8 H 0.6517 0.6676 0.3058 0.028 Uiso 1 1 calc R U . . .
C8 C 0.76360(11) 0.73034(12) 0.41030(8) 0.0268(3) Uani 1 1 d . . . . .
H9 H 0.8389 0.7167 0.3844 0.032 Uiso 1 1 calc R U . . .
C9 C 0.76511(12) 0.78073(12) 0.49495(8) 0.0271(3) Uani 1 1 d . . . . .
C10 C 0.65474(12) 0.80074(12) 0.53219(8) 0.0281(3) Uani 1 1 d . . . . .
H10 H 0.6552 0.8366 0.5895 0.034 Uiso 1 1 calc R U . . .
C11 C 0.54350(11) 0.76830(12) 0.48571(8) 0.0253(3) Uani 1 1 d . . . . .
H11 H 0.4684 0.7815 0.5120 0.030 Uiso 1 1 calc R U . . .
O1 O 0.87770(9) 0.81005(11) 0.53639(6) 0.0398(3) Uani 1 1 d . . . . .
H12 H 0.8686 0.8395 0.5867 0.060 Uiso 1 1 calc R U . . .
C12 C 0.43775(10) 0.57396(11) 0.28447(7) 0.0215(2) Uani 1 1 d . . . . .
O2 O 0.41226(8) 0.58175(9) 0.20531(5) 0.0307(2) Uani 1 1 d . . . . .
C13 C 0.48916(11) 0.45432(11) 0.32558(8) 0.0235(3) Uani 1 1 d . . . . .
H13 H 0.4209 0.4053 0.3475 0.028 Uiso 1 1 calc R U . . .
H14 H 0.5482 0.4749 0.3769 0.028 Uiso 1 1 calc R U . . .
C14 C 0.55476(13) 0.37454(13) 0.26013(8) 0.0297(3) Uani 1 1 d . . . . .
H15 H 0.4923 0.3351 0.2175 0.036 Uiso 1 1 calc R U . . .
H16 H 0.6073 0.4290 0.2264 0.036 Uiso 1 1 calc R U . . .
C15 C 0.63366(11) 0.27421(12) 0.30633(8) 0.0253(3) Uani 1 1 d . . . . .
C16 C 0.59378(12) 0.15118(13) 0.31062(9) 0.0304(3) Uani 1 1 d . . . . .
H17 H 0.5156 0.1285 0.2823 0.036 Uiso 1 1 calc R U . . .
C17 C 0.66638(14) 0.06097(13) 0.35560(10) 0.0375(3) Uani 1 1 d . . . . .
H18 H 0.6374 -0.0225 0.3583 0.045 Uiso 1 1 calc R U . . .
C18 C 0.78070(14) 0.09256(14) 0.39650(9) 0.0378(3) Uani 1 1 d . . . . .
H19 H 0.8304 0.0311 0.4276 0.045 Uiso 1 1 calc R U . . .
C19 C 0.82230(13) 0.21418(14) 0.39192(9) 0.0371(3) Uani 1 1 d . . . . .
H20 H 0.9012 0.2361 0.4194 0.045 Uiso 1 1 calc R U . . .
C20 C 0.74928(12) 0.30427(13) 0.34746(9) 0.0324(3) Uani 1 1 d . . . . .
H21 H 0.7786 0.3877 0.3451 0.039 Uiso 1 1 calc R U . . .

loop_
_atom_site_aniso_label
_atom_site_aniso_U_11
_atom_site_aniso_U_22
_atom_site_aniso_U_33
_atom_site_aniso_U_23
_atom_site_aniso_U_13
_atom_site_aniso_U_12
C1 0.0347(8) 0.0588(10) 0.0448(9) -0.0084(7) 0.0090(6) -0.0156(7)
C2 0.0276(7) 0.0546(9) 0.0332(7) -0.0060(6) 0.0017(6) -0.0106(6)
C3 0.0224(6) 0.0302(6) 0.0225(6) -0.0019(5) 0.0022(5) 0.0005(5)
C4 0.0207(6) 0.0232(6) 0.0190(5) 0.0007(4) -0.0015(4) 0.0021(4)
C5 0.0275(6) 0.0266(6) 0.0275(6) 0.0009(5) -0.0047(5) 0.0026(5)
F1 0.0383(4) 0.0361(4) 0.0375(4) 0.0168(3) -0.0013(3) -0.0011(3)
F2 0.0541(5) 0.0270(4) 0.0440(5) -0.0045(3) -0.0073(4) 0.0135(4)
F3 0.0310(4) 0.0367(4) 0.0395(4) 0.0072(3) -0.0143(3) 0.0055(3)
C6 0.0228(6) 0.0208(6) 0.0182(5) 0.0018(4) -0.0018(4) 0.0013(4)
C7 0.0263(6) 0.0268(6) 0.0175(6) -0.0003(4) -0.0002(5) 0.0005(5)
C8 0.0223(6) 0.0347(7) 0.0234(6) -0.0005(5) 0.0013(5) 0.0007(5)
C9 0.0250(6) 0.0329(7) 0.0221(6) 0.0006(5) -0.0056(5) -0.0016(5)
C10 0.0316(7) 0.0340(7) 0.0180(6) -0.0040(5) -0.0012(5) -0.0003(5)
C11 0.0246(6) 0.0302(7) 0.0209(6) -0.0009(5) 0.0015(5) 0.0019(5)
O1 0.0254(5) 0.0639(7) 0.0283(5) -0.0116(5) -0.0071(4) -0.0041(5)
C12 0.0173(5) 0.0268(6) 0.0200(6) 0.0006(5) -0.0004(4) -0.0012(4)
O2 0.0363(5) 0.0365(5) 0.0180(4) 0.0000(4) -0.0052(4) 0.0057(4)
C13 0.0267(6) 0.0235(6) 0.0203(6) 0.0006(4) 0.0017(5) 0.0006(5)
C14 0.0353(7) 0.0313(7) 0.0226(6) 0.0004(5) 0.0031(5) 0.0077(5)
C15 0.0265(6) 0.0296(6) 0.0204(6) -0.0030(5) 0.0055(5) 0.0053(5)
C16 0.0279(6) 0.0320(7) 0.0310(7) -0.0036(5) 0.0006(5) -0.0004(5)
C17 0.0433(8) 0.0275(7) 0.0417(8) 0.0011(6) 0.0034(6) 0.0035(6)
C18 0.0411(8) 0.0403(8) 0.0313(7) -0.0004(6) -0.0006(6) 0.0175(6)
C19 0.0257(6) 0.0502(9) 0.0344(7) -0.0124(6) -0.0031(5) 0.0076(6)
C20 0.0299(7) 0.0321(7) 0.0354(7) -0.0070(6) 0.0043(5) -0.0008(5)

loop_
_atom_type_symbol
_atom_type_description
_atom_type_scat_dispersion_real
_atom_type_scat_dispersion_imag
_atom_type_scat_source
C C 0.0033 0.0016 'International Tables Vol C Tables 4.2.6.8 and 6.1.1.4'
H H 0.0000 0.0000 'International Tables Vol C Tables 4.2.6.8 and 6.1.1.4'
F F 0.0171 0.0103 'International Tables Vol C Tables 4.2.6.8 and 6.1.1.4'
O O 0.0106 0.0060 'International Tables Vol C Tables 4.2.6.8 and 6.1.1.4'

loop_
_geom_angle_atom_site_label_1
_geom_angle_atom_site_label_2
_geom_angle_atom_site_label_3
_geom_angle
_geom_angle_site_symmetry_1
_geom_angle_site_symmetry_3
_geom_angle_publ_flag
C2 C1 H1 109.5 . . ?
C2 C1 H2 109.5 . . ?
H1 C1 H2 109.5 . . ?
C2 C1 H3 109.5 . . ?
H1 C1 H3 109.5 . . ?
H2 C1 H3 109.5 . . ?
C1 C2 C3 113.32(12) . . ?
C1 C2 H4 108.9 . . ?
C3 C2 H4 108.9 . . ?
C1 C2 H5 108.9 . . ?
C3 C2 H5 108.9 . . ?
H4 C2 H5 107.7 . . ?
C2 C3 C4 116.37(10) . . ?
C2 C3 H6 108.2 . . ?
C4 C3 H6 108.2 . . ?
C2 C3 H7 108.2 . . ?
C4 C3 H7 108.2 . . ?
H6 C3 H7 107.3 . . ?
C5 C4 C6 106.90(9) . . ?
C5 C4 C12 110.16(9) . . ?
C6 C4 C12 109.79(9) . . ?
C5 C4 C3 110.39(10) . . ?
C6 C4 C3 111.90(9) . . ?
C12 C4 C3 107.72(9) . . ?
F1 C5 F2 106.44(10) . . ?
F1 C5 F3 106.16(10) . . ?
F2 C5 F3 105.97(10) . . ?
F1 C5 C4 112.37(10) . . ?
F2 C5 C4 111.27(10) . . ?
F3 C5 C4 114.09(10) . . ?
C11 C6 C7 118.02(11) . . ?
C11 C6 C4 121.69(10) . . ?
C7 C6 C4 120.25(10) . . ?
C8 C7 C6 121.31(11) . . ?
C8 C7 H8 119.3 . . ?
C6 C7 H8 119.3 . . ?
C7 C8 C9 119.84(11) . . ?
C7 C8 H9 120.1 . . ?
C9 C8 H9 120.1 . . ?
O1 C9 C10 123.39(11) . . ?
O1 C9 C8 116.91(11) . . ?
C10 C9 C8 119.69(11) . . ?
C9 C10 C11 119.99(11) . . ?
C9 C10 H10 120.0 . . ?
C11 C10 H10 120.0 . . ?
C10 C11 C6 121.12(11) . . ?
C10 C11 H11 119.4 . . ?
C6 C11 H11 119.4 . . ?
C9 O1 H12 109.5 . . ?
O2 C12 C13 120.79(11) . . ?
O2 C12 C4 122.20(11) . . ?
C13 C12 C4 117.00(9) . . ?
C12 C13 C14 112.42(10) . . ?
C12 C13 H13 109.1 . . ?
C14 C13 H13 109.1 . . ?
C12 C13 H14 109.1 . . ?
C14 C13 H14 109.1 . . ?
H13 C13 H14 107.9 . . ?
C15 C14 C13 111.94(10) . . ?
C15 C14 H15 109.2 . . ?
C13 C14 H15 109.2 . . ?
C15 C14 H16 109.2 . . ?
C13 C14 H16 109.2 . . ?
H15 C14 H16 107.9 . . ?
C16 C15 C20 118.13(12) . . ?
C16 C15 C14 121.98(12) . . ?
C20 C15 C14 119.88(12) . . ?
C17 C16 C15 121.08(12) . . ?
C17 C16 H17 119.5 . . ?
C15 C16 H17 119.5 . . ?
C18 C17 C16 120.04(13) . . ?
C18 C17 H18 120.0 . . ?
C16 C17 H18 120.0 . . ?
C17 C18 C19 119.57(13) . . ?
C17 C18 H19 120.2 . . ?
C19 C18 H19 120.2 . . ?
C18 C19 C20 120.27(13) . . ?
C18 C19 H20 119.9 . . ?
C20 C19 H20 119.9 . . ?
C19 C20 C15 120.90(13) . . ?
C19 C20 H21 119.5 . . ?
C15 C20 H21 119.5 . . ?

loop_
_geom_bond_atom_site_label_1
_geom_bond_atom_site_label_2
_geom_bond_distance
_geom_bond_site_symmetry_2
_geom_bond_publ_flag
C1 C2 1.499(2) . ?
C1 H1 0.9800 . ?
C1 H2 0.9800 . ?
C1 H3 0.9800 . ?
C2 C3 1.5249(17) . ?
C2 H4 0.9900 . ?
C2 H5 0.9900 . ?
C3 C4 1.5583(16) . ?
C3 H6 0.9900 . ?
C3 H7 0.9900 . ?
C4 C5 1.5343(16) . ?
C4 C6 1.5394(15) . ?
C4 C12 1.5464(16) . ?
C5 F1 1.3392(16) . ?
C5 F2 1.3405(15) . ?
C5 F3 1.3458(14) . ?
C6 C11 1.3937(16) . ?
C6 C7 1.3962(17) . ?
C7 C8 1.3851(17) . ?
C7 H8 0.9500 . ?
C8 C9 1.3921(18) . ?
C8 H9 0.9500 . ?
C9 O1 1.3628(15) . ?
C9 C10 1.3871(19) . ?
C10 C11 1.3897(18) . ?
C10 H10 0.9500 . ?
C11 H11 0.9500 . ?
O1 H12 0.8400 . ?
C12 O2 1.2120(14) . ?
C12 C13 1.5105(16) . ?
C13 C14 1.5328(17) . ?
C13 H13 0.9900 . ?
C13 H14 0.9900 . ?
C14 C15 1.5088(17) . ?
C14 H15 0.9900 . ?
C14 H16 0.9900 . ?
C15 C16 1.3903(19) . ?
C15 C20 1.3913(18) . ?
C16 C17 1.388(2) . ?
C16 H17 0.9500 . ?
C17 C18 1.382(2) . ?
C17 H18 0.9500 . ?
C18 C19 1.382(2) . ?
C18 H19 0.9500 . ?
C19 C20 1.386(2) . ?
C19 H20 0.9500 . ?
C20 H21 0.9500 . ?

loop_
_geom_hbond_atom_site_label_D
_geom_hbond_atom_site_label_H
_geom_hbond_atom_site_label_A
_geom_hbond_distance_DH
_geom_hbond_distance_HA
_geom_hbond_distance_DA
_geom_hbond_angle_DHA
_geom_hbond_site_symmetry_A
O1 H12 O2 0.84 2.01 2.8083(13) 159.3 4_676

loop_
_geom_torsion_atom_site_label_1
_geom_torsion_atom_site_label_2
_geom_torsion_atom_site_label_3
_geom_torsion_atom_site_label_4
_geom_torsion
_geom_torsion_site_symmetry_1
_geom_torsion_site_symmetry_2
_geom_torsion_site_symmetry_3
_geom_torsion_site_symmetry_4
_geom_torsion_publ_flag
C1 C2 C3 C4 177.06(13) . . . . ?
C2 C3 C4 C5 71.32(14) . . . . ?
C2 C3 C4 C6 -169.76(11) . . . . ?
C2 C3 C4 C12 -49.00(14) . . . . ?
C6 C4 C5 F1 57.06(13) . . . . ?
C12 C4 C5 F1 -62.18(13) . . . . ?
C3 C4 C5 F1 178.98(10) . . . . ?
C6 C4 C5 F2 -62.20(13) . . . . ?
C12 C4 C5 F2 178.57(10) . . . . ?
C3 C4 C5 F2 59.73(13) . . . . ?
C6 C4 C5 F3 177.97(10) . . . . ?
C12 C4 C5 F3 58.74(13) . . . . ?
C3 C4 C5 F3 -60.10(13) . . . . ?
C5 C4 C6 C11 89.21(13) . . . . ?
C12 C4 C6 C11 -151.32(11) . . . . ?
C3 C4 C6 C11 -31.76(15) . . . . ?
C5 C4 C6 C7 -88.32(13) . . . . ?
C12 C4 C6 C7 31.15(14) . . . . ?
C3 C4 C6 C7 150.71(11) . . . . ?
C11 C6 C7 C8 1.87(18) . . . . ?
C4 C6 C7 C8 179.49(11) . . . . ?
C6 C7 C8 C9 -1.38(19) . . . . ?
C7 C8 C9 O1 -179.05(12) . . . . ?
C7 C8 C9 C10 -0.2(2) . . . . ?
O1 C9 C10 C11 180.00(12) . . . . ?
C8 C9 C10 C11 1.2(2) . . . . ?
C9 C10 C11 C6 -0.7(2) . . . . ?
C7 C6 C11 C10 -0.83(18) . . . . ?
C4 C6 C11 C10 -178.41(11) . . . . ?
C5 C4 C12 O2 -5.75(15) . . . . ?
C6 C4 C12 O2 -123.21(12) . . . . ?
C3 C4 C12 O2 114.71(12) . . . . ?
C5 C4 C12 C13 175.29(10) . . . . ?
C6 C4 C12 C13 57.83(13) . . . . ?
C3 C4 C12 C13 -64.25(12) . . . . ?
O2 C12 C13 C14 24.88(16) . . . . ?
C4 C12 C13 C14 -156.15(10) . . . . ?
C12 C13 C14 C15 164.96(10) . . . . ?
C13 C14 C15 C16 99.89(14) . . . . ?
C13 C14 C15 C20 -79.07(15) . . . . ?
C20 C15 C16 C17 0.81(19) . . . . ?
C14 C15 C16 C17 -178.17(12) . . . . ?
C15 C16 C17 C18 -0.5(2) . . . . ?
C16 C17 C18 C19 -0.3(2) . . . . ?
C17 C18 C19 C20 0.7(2) . . . . ?
C18 C19 C20 C15 -0.4(2) . . . . ?
C16 C15 C20 C19 -0.38(19) . . . . ?
C14 C15 C20 C19 178.62(12) . . . . ?
